data_7703230
loop_
_publ_author_name
'Lohrey, Trevor D.'
'Bergman, Robert G.'
'Arnold, John'

_publ_section_title
;
 Controlling dinitrogen functionalization at rhenium through alkali metal
 ion pairing.
;
_journal_issue 48
_journal_name_full 'Dalton transactions (Cambridge, England : 2003)'
_journal_page_first 17936
_journal_page_last 17944
_journal_paper_doi 10.1039/c9dt04489b
_journal_volume 48
_journal_year 2019
_chemical_formula_moiety 'C78 H112 N4 Na2 O4 Re2'
_chemical_formula_sum 'C78 H112 N4 Na2 O4 Re2'
_chemical_formula_weight 1588.09
_chemical_properties_physical Air-sensitive,Moisture-sensitive
_space_group_crystal_system triclinic
_space_group_IT_number 2
_space_group_name_Hall '-P 1'
_space_group_name_H-M_alt 'P -1'
_atom_sites_solution_hydrogens geom
_atom_sites_solution_primary iterative
_atom_sites_solution_secondary difmap
_audit_creation_method SHELXL-2014/7
_audit_update_record
;
2019-07-24 deposited with the CCDC.	2019-11-25 downloaded from the CCDC.
;
_cell_angle_alpha 83.6242(18)
_cell_angle_beta 71.6180(17)
_cell_angle_gamma 80.2046(17)
_cell_formula_units_Z 1
_cell_length_a 12.1197(6)
_cell_length_b 12.6219(6)
_cell_length_c 12.7468(6)
_cell_measurement_reflns_used 28643
_cell_measurement_temperature 100(2)
_cell_measurement_theta_max 28.307
_cell_measurement_theta_min 1.730
_cell_volume 1820.02(15)
_computing_cell_refinement 'SAINT V8.38A Bruker, Madison WI'
_computing_data_collection 'Bruker APEX3 Bruker, Madison WI'
_computing_data_reduction 'SAINT V8.38A Bruker, Madison WI'
_computing_molecular_graphics ORTEP-32
_computing_publication_material WinGX
_computing_structure_refinement 'SHELXL-2014/7 (Sheldrick, 2014)'
_computing_structure_solution SHELXT
_diffrn_ambient_temperature 100(2)
_diffrn_detector_area_resol_mean 10.42
_diffrn_measured_fraction_theta_full 0.999
_diffrn_measured_fraction_theta_max 0.998
_diffrn_measurement_device_type 'Bruker D8 with PHOTON II CPAD detector'
_diffrn_measurement_method '\f and \w shutterless scans'
_diffrn_radiation_monochromator 'silicon 111'
_diffrn_radiation_type synchrotron
_diffrn_radiation_wavelength 0.7288
_diffrn_reflns_av_R_equivalents 0.0415
_diffrn_reflns_av_unetI/netI 0.0401
_diffrn_reflns_Laue_measured_fraction_full 0.999
_diffrn_reflns_Laue_measured_fraction_max 0.998
_diffrn_reflns_limit_h_max 15
_diffrn_reflns_limit_h_min -15
_diffrn_reflns_limit_k_max 16
_diffrn_reflns_limit_k_min -16
_diffrn_reflns_limit_l_max 16
_diffrn_reflns_limit_l_min -16
_diffrn_reflns_number 28643
_diffrn_reflns_point_group_measured_fraction_full 0.999
_diffrn_reflns_point_group_measured_fraction_max 0.998
_diffrn_reflns_theta_full 25.930
_diffrn_reflns_theta_max 28.307
_diffrn_reflns_theta_min 1.730
_diffrn_source 'Advanced Light Source, station 12.2.1'
_exptl_absorpt_coefficient_mu 3.466
_exptl_absorpt_correction_T_max 0.7457
_exptl_absorpt_correction_T_min 0.6003
_exptl_absorpt_correction_type multi-scan
_exptl_absorpt_process_details SADABS
_exptl_crystal_colour orange
_exptl_crystal_density_diffrn 1.449
_exptl_crystal_description plate
_exptl_crystal_F_000 812
_exptl_crystal_recrystallization_method 'Re-crystallisation from solvent: diethyl ether'
_exptl_crystal_size_max 0.115
_exptl_crystal_size_mid 0.110
_exptl_crystal_size_min 0.010
_refine_diff_density_max 0.538
_refine_diff_density_min -0.658
_refine_diff_density_rms 0.095
_refine_ls_extinction_method none
_refine_ls_goodness_of_fit_ref 1.023
_refine_ls_hydrogen_treatment constr
_refine_ls_matrix_type full
_refine_ls_number_parameters 418
_refine_ls_number_reflns 8383
_refine_ls_number_restraints 0
_refine_ls_restrained_S_all 1.023
_refine_ls_R_factor_all 0.0224
_refine_ls_R_factor_gt 0.0207
_refine_ls_shift/su_max 0.004
_refine_ls_shift/su_mean 0.000
_refine_ls_structure_factor_coef Fsqd
_refine_ls_weighting_details 'w=1/[\s^2^(Fo^2^)+(0.0138P)^2^+1.0887P] where P=(Fo^2^+2Fc^2^)/3'
_refine_ls_weighting_scheme calc
_refine_ls_wR_factor_gt 0.0496
_refine_ls_wR_factor_ref 0.0506
_reflns_Friedel_coverage 0.000
_reflns_number_gt 7932
_reflns_number_total 8383
_reflns_threshold_expression 'I > 2\s(I)'
_cod_data_source_file c9dt04489b2.cif
_cod_data_source_block shelx_CCDC3
_cod_depositor_comments
;
The following automatic conversions were performed:

data item '_atom_sites_solution_secondary' value 'diffmap' was
changed to 'difmap'.

Automatic conversion script
Id: cif_fix_values 7556 2019-12-06 15:28:31Z antanas 
;
_cod_database_code 7703230
_shelx_shelxl_version_number 2014/7
_shelx_space_group_comment
;
The symmetry employed for this shelxl refinement is uniquely defined
by the following loop, which should always be used as a source of
symmetry information in preference to the above space-group names.
They are only intended as comments.
;

loop_
_space_group_symop_operation_xyz
'x, y, z'
'-x, -y, -z'

loop_
_atom_site_label
_atom_site_type_symbol
_atom_site_fract_x
_atom_site_fract_y
_atom_site_fract_z
_atom_site_U_iso_or_equiv
_atom_site_adp_type
_atom_site_occupancy
_atom_site_site_symmetry_order
_atom_site_calc_flag
_atom_site_refinement_flags_posn
_atom_site_refinement_flags_adp
C1 C 0.42306(19) 0.32924(17) 0.59830(18) 0.0157(4) Uani 1 1 d . .
C2 C 0.4770(2) 0.09397(19) 0.6188(2) 0.0264(6) Uani 1 1 d . .
H2 H 0.5212 0.1064 0.5435 0.032 Uiso 1 1 calc R U
C3 C 0.5195(2) 0.09210(19) 0.7123(2) 0.0240(5) Uani 1 1 d . .
H3 H 0.5950 0.1050 0.7109 0.029 Uiso 1 1 calc R U
C4 C 0.4268(2) 0.06723(18) 0.8065(2) 0.0217(5) Uani 1 1 d . .
H4 H 0.4302 0.0593 0.8804 0.026 Uiso 1 1 calc R U
C5 C 0.3298(2) 0.05607(18) 0.7748(2) 0.0225(5) Uani 1 1 d . .
H5 H 0.2567 0.0392 0.8234 0.027 Uiso 1 1 calc R U
C6 C 0.3579(2) 0.07415(18) 0.6572(2) 0.0245(5) Uani 1 1 d . .
H6 H 0.3075 0.0732 0.6134 0.029 Uiso 1 1 calc R U
C7 C 0.4666(2) 0.29831(17) 0.88776(18) 0.0163(4) Uani 1 1 d . .
C8 C 0.4390(2) 0.23362(18) 0.98756(19) 0.0183(5) Uani 1 1 d . .
C9 C 0.2348(2) 0.2975(2) 1.1136(2) 0.0258(5) Uani 1 1 d . .
H9A H 0.2709 0.3147 1.1672 0.039 Uiso 1 1 calc R U
H9B H 0.1585 0.2742 1.1532 0.039 Uiso 1 1 calc R U
H9C H 0.2236 0.3615 1.0650 0.039 Uiso 1 1 calc R U
C10 C 0.3153(2) 0.20638(18) 1.04375(19) 0.0195(5) Uani 1 1 d . .
H10 H 0.2811 0.1972 0.9840 0.023 Uiso 1 1 calc R U
C11 C 0.3128(2) 0.1007(2) 1.1166(2) 0.0266(5) Uani 1 1 d . .
H11A H 0.3665 0.0429 1.0735 0.040 Uiso 1 1 calc R U
H11B H 0.2329 0.0822 1.1418 0.040 Uiso 1 1 calc R U
H11C H 0.3375 0.1098 1.1808 0.040 Uiso 1 1 calc R U
C12 C 0.5294(2) 0.19419(19) 1.0336(2) 0.0222(5) Uani 1 1 d . .
H12 H 0.5129 0.1502 1.1006 0.027 Uiso 1 1 calc R U
C13 C 0.6424(2) 0.2175(2) 0.9841(2) 0.0246(5) Uani 1 1 d . .
H13 H 0.7027 0.1890 1.0166 0.030 Uiso 1 1 calc R U
C14 C 0.6674(2) 0.2823(2) 0.8872(2) 0.0228(5) Uani 1 1 d . .
H14 H 0.7450 0.2986 0.8539 0.027 Uiso 1 1 calc R U
C15 C 0.5807(2) 0.32407(18) 0.83795(19) 0.0191(5) Uani 1 1 d . .
C16 C 0.6578(3) 0.4977(2) 0.7530(2) 0.0314(6) Uani 1 1 d . .
H16A H 0.6024 0.5320 0.8183 0.047 Uiso 1 1 calc R U
H16B H 0.6657 0.5489 0.6882 0.047 Uiso 1 1 calc R U
H16C H 0.7346 0.4760 0.7652 0.047 Uiso 1 1 calc R U
C17 C 0.6118(2) 0.3979(2) 0.7329(2) 0.0216(5) Uani 1 1 d . .
H17 H 0.5384 0.4231 0.7118 0.026 Uiso 1 1 calc R U
C18 C 0.7014(2) 0.3392(2) 0.6363(2) 0.0290(6) Uani 1 1 d . .
H18A H 0.7710 0.3066 0.6581 0.043 Uiso 1 1 calc R U
H18B H 0.7243 0.3906 0.5726 0.043 Uiso 1 1 calc R U
H18C H 0.6666 0.2828 0.6164 0.043 Uiso 1 1 calc R U
C19 C 0.3453(2) 0.50910(18) 0.9171(2) 0.0211(5) Uani 1 1 d . .
H19A H 0.2733 0.5309 0.9767 0.032 Uiso 1 1 calc R U
H19B H 0.3722 0.5730 0.8715 0.032 Uiso 1 1 calc R U
H19C H 0.4063 0.4725 0.9491 0.032 Uiso 1 1 calc R U
C20 C 0.3204(2) 0.43303(18) 0.84572(18) 0.0158(4) Uani 1 1 d . .
C21 C 0.2326(2) 0.47525(17) 0.79458(18) 0.0167(4) Uani 1 1 d . .
H21 H 0.2185 0.5513 0.7822 0.020 Uiso 1 1 calc R U
C22 C 0.16421(19) 0.41393(17) 0.76040(17) 0.0147(4) Uani 1 1 d . .
C23 C 0.0496(2) 0.47308(19) 0.7454(2) 0.0239(5) Uani 1 1 d . .
H23A H 0.0648 0.5088 0.6710 0.036 Uiso 1 1 calc R U
H23B H 0.0155 0.5271 0.8007 0.036 Uiso 1 1 calc R U
H23C H -0.0053 0.4215 0.7549 0.036 Uiso 1 1 calc R U
C24 C 0.11233(19) 0.24769(17) 0.73258(18) 0.0156(4) Uani 1 1 d . .
C25 C 0.0415(2) 0.20200(18) 0.83155(19) 0.0178(5) Uani 1 1 d . .
C26 C -0.0481(2) 0.3160(2) 0.9965(2) 0.0292(6) Uani 1 1 d . .
H26A H -0.0431 0.3805 0.9457 0.044 Uiso 1 1 calc R U
H26B H -0.0380 0.3326 1.0659 0.044 Uiso 1 1 calc R U
H26C H -0.1251 0.2928 1.0118 0.044 Uiso 1 1 calc R U
C27 C 0.0487(2) 0.22570(19) 0.94347(18) 0.0192(5) Uani 1 1 d . .
H27 H 0.1260 0.2508 0.9309 0.023 Uiso 1 1 calc R U
C28 C 0.0426(2) 0.1269(2) 1.0251(2) 0.0268(5) Uani 1 1 d . .
H28A H -0.0349 0.1039 1.0436 0.040 Uiso 1 1 calc R U
H28B H 0.0556 0.1451 1.0926 0.040 Uiso 1 1 calc R U
H28C H 0.1034 0.0683 0.9912 0.040 Uiso 1 1 calc R U
C29 C -0.0373(2) 0.13663(19) 0.8249(2) 0.0210(5) Uani 1 1 d . .
H29 H -0.0858 0.1055 0.8909 0.025 Uiso 1 1 calc R U
C30 C -0.0461(2) 0.1163(2) 0.7237(2) 0.0242(5) Uani 1 1 d . .
H30 H -0.0999 0.0709 0.7204 0.029 Uiso 1 1 calc R U
C31 C 0.0229(2) 0.1617(2) 0.6279(2) 0.0224(5) Uani 1 1 d . .
H31 H 0.0163 0.1471 0.5587 0.027 Uiso 1 1 calc R U
C32 C 0.1026(2) 0.22901(18) 0.62960(19) 0.0178(5) Uani 1 1 d . .
C33 C 0.0837(3) 0.3601(2) 0.4723(2) 0.0333(6) Uani 1 1 d . .
H33A H 0.0362 0.3177 0.4486 0.050 Uiso 1 1 calc R U
H33B H 0.1273 0.4028 0.4085 0.050 Uiso 1 1 calc R U
H33C H 0.0322 0.4084 0.5285 0.050 Uiso 1 1 calc R U
C34 C 0.1704(2) 0.2841(2) 0.52135(19) 0.0219(5) Uani 1 1 d . .
H34 H 0.2232 0.3282 0.5382 0.026 Uiso 1 1 calc R U
C35 C 0.2455(3) 0.2054(2) 0.4353(2) 0.0337(6) Uani 1 1 d . .
H35A H 0.3047 0.1598 0.4642 0.051 Uiso 1 1 calc R U
H35B H 0.2847 0.2456 0.3673 0.051 Uiso 1 1 calc R U
H35C H 0.1954 0.1601 0.4192 0.051 Uiso 1 1 calc R U
C36 C 0.5593(3) 0.2318(2) 0.3083(2) 0.0342(6) Uani 1 1 d . .
H36A H 0.5152 0.2402 0.3865 0.051 Uiso 1 1 calc R U
H36B H 0.5305 0.1764 0.2800 0.051 Uiso 1 1 calc R U
H36C H 0.5488 0.3004 0.2658 0.051 Uiso 1 1 calc R U
C37 C 0.6858(3) 0.1992(3) 0.2969(3) 0.0401(7) Uani 1 1 d . .
H37A H 0.6982 0.1247 0.3292 0.048 Uiso 1 1 calc R U
H37B H 0.7318 0.2003 0.2175 0.048 Uiso 1 1 calc R U
C38 C 0.8478(3) 0.2420(3) 0.3411(3) 0.0430(8) Uani 1 1 d . .
H38A H 0.8736 0.3002 0.3697 0.052 Uiso 1 1 calc R U
H38B H 0.8925 0.2378 0.2615 0.052 Uiso 1 1 calc R U
C39 C 0.8769(4) 0.1390(3) 0.4004(3) 0.0602(11) Uani 1 1 d . .
H39A H 0.8291 0.1404 0.4784 0.090 Uiso 1 1 calc R U
H39B H 0.9603 0.1285 0.3956 0.090 Uiso 1 1 calc R U
H39C H 0.8606 0.0796 0.3667 0.090 Uiso 1 1 calc R U
N1 N 0.37780(16) 0.33443(14) 0.83344(15) 0.0137(4) Uani 1 1 d . .
N2 N 0.19728(16) 0.31115(14) 0.74025(15) 0.0139(4) Uani 1 1 d . .
O1 O 0.45612(15) 0.39471(13) 0.52098(13) 0.0217(4) Uani 1 1 d . .
O2 O 0.72567(16) 0.26987(13) 0.35160(15) 0.0272(4) Uani 1 1 d . .
Na1 Na 0.62359(8) 0.43984(7) 0.39851(8) 0.0219(2) Uani 1 1 d . .
Re1 Re 0.37424(2) 0.23017(2) 0.71096(2) 0.01267(3) Uani 1 1 d . .

loop_
_atom_site_aniso_label
_atom_site_aniso_U_11
_atom_site_aniso_U_22
_atom_site_aniso_U_33
_atom_site_aniso_U_23
_atom_site_aniso_U_13
_atom_site_aniso_U_12
C1 0.0155(11) 0.0149(10) 0.0175(11) -0.0074(8) -0.0050(9) 0.0000(8)
C2 0.0384(15) 0.0126(11) 0.0187(12) -0.0046(9) 0.0001(11) 0.0072(10)
C3 0.0192(12) 0.0165(11) 0.0354(14) -0.0003(10) -0.0117(11) 0.0058(9)
C4 0.0352(14) 0.0110(10) 0.0202(11) -0.0020(9) -0.0144(10) 0.0052(10)
C5 0.0251(12) 0.0098(10) 0.0306(13) -0.0002(9) -0.0064(10) -0.0018(9)
C6 0.0397(15) 0.0111(11) 0.0307(13) -0.0035(9) -0.0217(12) -0.0031(10)
C7 0.0209(11) 0.0139(10) 0.0177(11) -0.0049(8) -0.0104(9) -0.0009(9)
C8 0.0255(12) 0.0146(11) 0.0168(11) -0.0046(9) -0.0097(10) 0.0003(9)
C9 0.0300(14) 0.0230(12) 0.0210(12) -0.0034(10) -0.0024(10) -0.0039(11)
C10 0.0241(12) 0.0181(11) 0.0181(11) 0.0009(9) -0.0091(10) -0.0038(9)
C11 0.0316(14) 0.0247(13) 0.0239(13) 0.0036(10) -0.0104(11) -0.0045(11)
C12 0.0311(13) 0.0196(12) 0.0189(11) 0.0000(9) -0.0133(10) -0.0020(10)
C13 0.0276(13) 0.0249(13) 0.0276(13) -0.0043(10) -0.0186(11) 0.0007(10)
C14 0.0215(12) 0.0238(12) 0.0261(12) -0.0055(10) -0.0109(10) -0.0016(10)
C15 0.0221(12) 0.0171(11) 0.0203(11) -0.0059(9) -0.0088(10) -0.0010(9)
C16 0.0334(15) 0.0275(14) 0.0380(15) 0.0019(12) -0.0144(13) -0.0129(12)
C17 0.0200(12) 0.0241(12) 0.0236(12) -0.0012(10) -0.0098(10) -0.0054(10)
C18 0.0225(13) 0.0400(16) 0.0234(13) -0.0036(11) -0.0038(10) -0.0065(11)
C19 0.0288(13) 0.0159(11) 0.0207(12) -0.0062(9) -0.0093(10) -0.0024(10)
C20 0.0182(11) 0.0139(10) 0.0141(10) -0.0015(8) -0.0022(9) -0.0036(9)
C21 0.0203(11) 0.0103(10) 0.0184(11) -0.0008(8) -0.0048(9) -0.0013(9)
C22 0.0151(10) 0.0143(10) 0.0131(10) 0.0016(8) -0.0034(8) -0.0010(8)
C23 0.0225(12) 0.0176(11) 0.0325(14) -0.0019(10) -0.0117(11) 0.0014(10)
C24 0.0142(10) 0.0138(10) 0.0185(11) -0.0019(8) -0.0050(9) -0.0003(8)
C25 0.0159(11) 0.0152(11) 0.0213(11) -0.0026(9) -0.0053(9) 0.0005(9)
C26 0.0328(14) 0.0258(13) 0.0241(13) -0.0067(10) -0.0024(11) 0.0002(11)
C27 0.0200(11) 0.0205(11) 0.0168(11) -0.0017(9) -0.0039(9) -0.0047(9)
C28 0.0364(15) 0.0239(13) 0.0197(12) -0.0001(10) -0.0070(11) -0.0069(11)
C29 0.0183(11) 0.0204(12) 0.0231(12) 0.0008(9) -0.0046(10) -0.0045(9)
C30 0.0211(12) 0.0217(12) 0.0334(14) -0.0019(10) -0.0117(11) -0.0060(10)
C31 0.0246(12) 0.0243(12) 0.0214(12) -0.0046(10) -0.0102(10) -0.0044(10)
C32 0.0163(11) 0.0179(11) 0.0195(11) -0.0016(9) -0.0065(9) -0.0009(9)
C33 0.0370(16) 0.0277(14) 0.0302(14) 0.0067(11) -0.0088(12) 0.0014(12)
C34 0.0242(12) 0.0271(13) 0.0180(11) 0.0013(10) -0.0098(10) -0.0089(10)
C35 0.0378(16) 0.0377(16) 0.0209(13) 0.0017(11) -0.0060(12) -0.0006(13)
C36 0.0448(17) 0.0379(16) 0.0242(13) -0.0065(12) -0.0128(13) -0.0104(13)
C37 0.0434(17) 0.0395(17) 0.0421(17) -0.0211(14) -0.0144(14) -0.0036(14)
C38 0.0298(15) 0.0370(17) 0.064(2) -0.0199(15) -0.0127(15) -0.0006(13)
C39 0.068(2) 0.048(2) 0.078(3) -0.0262(19) -0.047(2) 0.0188(19)
N1 0.0178(9) 0.0113(8) 0.0134(8) -0.0018(7) -0.0061(7) -0.0024(7)
N2 0.0149(9) 0.0131(9) 0.0153(9) -0.0006(7) -0.0066(7) -0.0024(7)
O1 0.0268(9) 0.0183(8) 0.0172(8) 0.0004(6) -0.0010(7) -0.0074(7)
O2 0.0305(10) 0.0170(8) 0.0343(10) -0.0056(7) -0.0083(8) -0.0044(7)
Na1 0.0236(5) 0.0170(4) 0.0214(5) -0.0016(4) -0.0009(4) -0.0040(4)
Re1 0.01519(5) 0.01052(5) 0.01296(5) -0.00182(3) -0.00542(3) -0.00070(3)

loop_
_atom_type_symbol
_atom_type_description
_atom_type_scat_dispersion_real
_atom_type_scat_dispersion_imag
_atom_type_scat_source
C C 0.0034 0.0017 'Calculated using XDISP in WinGX (Farrugia, 1999)'
H H 0.0000 0.0000 'Calculated using XDISP in WinGX (Farrugia, 1999)'
N N 0.0066 0.0035 'Calculated using XDISP in WinGX (Farrugia, 1999)'
O O 0.0116 0.0064 'Calculated using XDISP in WinGX (Farrugia, 1999)'
Na Na 0.0386 0.0264 'Calculated using XDISP in WinGX (Farrugia, 1999)'
Re Re -1.0615 7.5563 'Calculated using XDISP in WinGX (Farrugia, 1999)'

loop_
_geom_angle_atom_site_label_1
_geom_angle_atom_site_label_2
_geom_angle_atom_site_label_3
_geom_angle
_geom_angle_site_symmetry_1
_geom_angle_site_symmetry_3
O1 C1 Re1 178.83(18) . .
O1 C1 Na1 52.81(11) . 2_666
Re1 C1 Na1 128.24(10) . 2_666
C6 C2 C3 109.1(2) . .
C6 C2 Re1 72.91(13) . .
C3 C2 Re1 74.71(13) . .
C6 C2 H2 125.5 . .
C3 C2 H2 125.5 . .
Re1 C2 H2 118.7 . .
C4 C3 C2 106.2(2) . .
C4 C3 Re1 76.49(13) . .
C2 C3 Re1 67.50(13) . .
C4 C3 H3 126.9 . .
C2 C3 H3 126.9 . .
Re1 C3 H3 120.9 . .
C5 C4 C3 109.8(2) . .
C5 C4 Re1 72.05(13) . .
C3 C4 Re1 68.12(13) . .
C5 C4 H4 125.1 . .
C3 C4 H4 125.1 . .
Re1 C4 H4 126.3 . .
C4 C5 C6 108.9(2) . .
C4 C5 Re1 73.63(14) . .
C6 C5 Re1 66.76(13) . .
C4 C5 H5 125.6 . .
C6 C5 H5 125.6 . .
Re1 C5 H5 125.6 . .
C2 C6 C5 106.0(2) . .
C2 C6 Re1 69.06(13) . .
C5 C6 Re1 76.87(13) . .
C2 C6 H6 127.0 . .
C5 C6 H6 127.0 . .
Re1 C6 H6 119.1 . .
C15 C7 C8 121.0(2) . .
C15 C7 N1 119.5(2) . .
C8 C7 N1 119.5(2) . .
C12 C8 C7 117.7(2) . .
C12 C8 C10 120.6(2) . .
C7 C8 C10 121.7(2) . .
C10 C9 H9A 109.5 . .
C10 C9 H9B 109.5 . .
H9A C9 H9B 109.5 . .
C10 C9 H9C 109.5 . .
H9A C9 H9C 109.5 . .
H9B C9 H9C 109.5 . .
C8 C10 C11 113.2(2) . .
C8 C10 C9 112.19(19) . .
C11 C10 C9 109.0(2) . .
C8 C10 H10 107.4 . .
C11 C10 H10 107.4 . .
C9 C10 H10 107.4 . .
C10 C11 H11A 109.5 . .
C10 C11 H11B 109.5 . .
H11A C11 H11B 109.5 . .
C10 C11 H11C 109.5 . .
H11A C11 H11C 109.5 . .
H11B C11 H11C 109.5 . .
C13 C12 C8 121.7(2) . .
C13 C12 H12 119.2 . .
C8 C12 H12 119.2 . .
C14 C13 C12 119.8(2) . .
C14 C13 H13 120.1 . .
C12 C13 H13 120.1 . .
C13 C14 C15 121.0(2) . .
C13 C14 H14 119.5 . .
C15 C14 H14 119.5 . .
C14 C15 C7 118.8(2) . .
C14 C15 C17 119.1(2) . .
C7 C15 C17 122.1(2) . .
C17 C16 H16A 109.5 . .
C17 C16 H16B 109.5 . .
H16A C16 H16B 109.5 . .
C17 C16 H16C 109.5 . .
H16A C16 H16C 109.5 . .
H16B C16 H16C 109.5 . .
C15 C17 C18 111.9(2) . .
C15 C17 C16 111.1(2) . .
C18 C17 C16 110.0(2) . .
C15 C17 H17 107.9 . .
C18 C17 H17 107.9 . .
C16 C17 H17 107.9 . .
C17 C18 H18A 109.5 . .
C17 C18 H18B 109.5 . .
H18A C18 H18B 109.5 . .
C17 C18 H18C 109.5 . .
H18A C18 H18C 109.5 . .
H18B C18 H18C 109.5 . .
C20 C19 H19A 109.5 . .
C20 C19 H19B 109.5 . .
H19A C19 H19B 109.5 . .
C20 C19 H19C 109.5 . .
H19A C19 H19C 109.5 . .
H19B C19 H19C 109.5 . .
N1 C20 C21 123.2(2) . .
N1 C20 C19 121.2(2) . .
C21 C20 C19 115.64(19) . .
C22 C21 C20 125.6(2) . .
C22 C21 Na1 105.17(14) . 2_666
C20 C21 Na1 97.79(14) . 2_666
C22 C21 H21 117.2 . .
C20 C21 H21 117.2 . .
Na1 C21 H21 64.2 2_666 .
N2 C22 C21 122.8(2) . .
N2 C22 C23 120.7(2) . .
C21 C22 C23 116.43(19) . .
C22 C23 H23A 109.5 . .
C22 C23 H23B 109.5 . .
H23A C23 H23B 109.5 . .
C22 C23 H23C 109.5 . .
H23A C23 H23C 109.5 . .
H23B C23 H23C 109.5 . .
C32 C24 C25 120.9(2) . .
C32 C24 N2 121.1(2) . .
C25 C24 N2 117.96(19) . .
C29 C25 C24 118.5(2) . .
C29 C25 C27 120.6(2) . .
C24 C25 C27 120.9(2) . .
C27 C26 H26A 109.5 . .
C27 C26 H26B 109.5 . .
H26A C26 H26B 109.5 . .
C27 C26 H26C 109.5 . .
H26A C26 H26C 109.5 . .
H26B C26 H26C 109.5 . .
C25 C27 C28 113.17(19) . .
C25 C27 C26 111.5(2) . .
C28 C27 C26 109.0(2) . .
C25 C27 H27 107.7 . .
C28 C27 H27 107.7 . .
C26 C27 H27 107.7 . .
C27 C28 H28A 109.5 . .
C27 C28 H28B 109.5 . .
H28A C28 H28B 109.5 . .
C27 C28 H28C 109.5 . .
H28A C28 H28C 109.5 . .
H28B C28 H28C 109.5 . .
C30 C29 C25 121.1(2) . .
C30 C29 H29 119.5 . .
C25 C29 H29 119.5 . .
C31 C30 C29 119.8(2) . .
C31 C30 H30 120.1 . .
C29 C30 H30 120.1 . .
C30 C31 C32 121.6(2) . .
C30 C31 H31 119.2 . .
C32 C31 H31 119.2 . .
C31 C32 C24 118.1(2) . .
C31 C32 C34 119.3(2) . .
C24 C32 C34 122.5(2) . .
C34 C33 H33A 109.5 . .
C34 C33 H33B 109.5 . .
H33A C33 H33B 109.5 . .
C34 C33 H33C 109.5 . .
H33A C33 H33C 109.5 . .
H33B C33 H33C 109.5 . .
C32 C34 C35 113.4(2) . .
C32 C34 C33 109.4(2) . .
C35 C34 C33 109.0(2) . .
C32 C34 H34 108.3 . .
C35 C34 H34 108.3 . .
C33 C34 H34 108.3 . .
C34 C35 H35A 109.5 . .
C34 C35 H35B 109.5 . .
H35A C35 H35B 109.5 . .
C34 C35 H35C 109.5 . .
H35A C35 H35C 109.5 . .
H35B C35 H35C 109.5 . .
C37 C36 H36A 109.5 . .
C37 C36 H36B 109.5 . .
H36A C36 H36B 109.5 . .
C37 C36 H36C 109.5 . .
H36A C36 H36C 109.5 . .
H36B C36 H36C 109.5 . .
O2 C37 C36 110.6(2) . .
O2 C37 H37A 109.5 . .
C36 C37 H37A 109.5 . .
O2 C37 H37B 109.5 . .
C36 C37 H37B 109.5 . .
H37A C37 H37B 108.1 . .
O2 C38 C39 114.0(3) . .
O2 C38 H38A 108.8 . .
C39 C38 H38A 108.8 . .
O2 C38 H38B 108.8 . .
C39 C38 H38B 108.8 . .
H38A C38 H38B 107.7 . .
C38 C39 H39A 109.5 . .
C38 C39 H39B 109.5 . .
H39A C39 H39B 109.5 . .
C38 C39 H39C 109.5 . .
H39A C39 H39C 109.5 . .
H39B C39 H39C 109.5 . .
C20 N1 C7 119.53(18) . .
C20 N1 Re1 124.20(15) . .
C7 N1 Re1 115.14(13) . .
C22 N2 C24 119.38(18) . .
C22 N2 Re1 124.36(15) . .
C24 N2 Re1 116.22(13) . .
C1 O1 Na1 140.02(16) . .
C1 O1 Na1 102.65(14) . 2_666
Na1 O1 Na1 99.91(7) . 2_666
C37 O2 C38 112.3(2) . .
C37 O2 Na1 122.38(17) . .
C38 O2 Na1 122.30(16) . .
O1 Na1 O2 100.38(7) . .
O1 Na1 O1 80.09(7) . 2_666
O2 Na1 O1 166.05(8) . 2_666
O1 Na1 C21 157.96(8) . 2_666
O2 Na1 C21 88.71(7) . 2_666
O1 Na1 C21 95.89(7) 2_666 2_666
O1 Na1 C1 100.70(7) . 2_666
O2 Na1 C1 158.91(7) . 2_666
O1 Na1 C1 24.54(6) 2_666 2_666
C21 Na1 C1 71.84(7) 2_666 2_666
O1 Na1 Na1 41.03(5) . 2_666
O2 Na1 Na1 139.64(7) . 2_666
O1 Na1 Na1 39.06(4) 2_666 2_666
C21 Na1 Na1 131.40(6) 2_666 2_666
C1 Na1 Na1 60.82(5) 2_666 2_666
C1 Re1 N2 89.27(8) . .
C1 Re1 C2 94.47(9) . .
N2 Re1 C2 134.98(9) . .
C1 Re1 N1 92.19(8) . .
N2 Re1 N1 83.29(7) . .
C2 Re1 N1 141.12(9) . .
C1 Re1 C6 114.31(9) . .
N2 Re1 C6 100.64(8) . .
C2 Re1 C6 38.02(10) . .
N1 Re1 C6 153.12(8) . .
C1 Re1 C3 111.10(9) . .
N2 Re1 C3 157.44(9) . .
C2 Re1 C3 37.80(10) . .
N1 Re1 C3 104.71(8) . .
C6 Re1 C3 62.80(9) . .
C1 Re1 C5 150.61(9) . .
N2 Re1 C5 97.87(8) . .
C2 Re1 C5 60.62(9) . .
N1 Re1 C5 116.88(8) . .
C6 Re1 C5 36.38(9) . .
C3 Re1 C5 59.62(9) . .
C1 Re1 C4 146.41(9) . .
N2 Re1 C4 124.06(8) . .
C2 Re1 C4 60.08(9) . .
N1 Re1 C4 95.59(7) . .
C6 Re1 C4 60.01(8) . .
C3 Re1 C4 35.38(9) . .
C5 Re1 C4 34.33(9) . .

loop_
_geom_bond_atom_site_label_1
_geom_bond_atom_site_label_2
_geom_bond_distance
_geom_bond_site_symmetry_2
C1 O1 1.224(3) .
C1 Re1 1.815(2) .
C1 Na1 2.875(2) 2_666
C2 C6 1.427(4) .
C2 C3 1.436(4) .
C2 Re1 2.164(2) .
C2 H2 0.9500 .
C3 C4 1.410(4) .
C3 Re1 2.260(2) .
C3 H3 0.9500 .
C4 C5 1.392(4) .
C4 Re1 2.368(2) .
C4 H4 0.9500 .
C5 C6 1.430(4) .
C5 Re1 2.347(2) .
C5 H5 0.9500 .
C6 Re1 2.215(2) .
C6 H6 0.9500 .
C7 C15 1.406(3) .
C7 C8 1.411(3) .
C7 N1 1.442(3) .
C8 C12 1.396(3) .
C8 C10 1.524(3) .
C9 C10 1.538(3) .
C9 H9A 0.9800 .
C9 H9B 0.9800 .
C9 H9C 0.9800 .
C10 C11 1.537(3) .
C10 H10 1.0000 .
C11 H11A 0.9800 .
C11 H11B 0.9800 .
C11 H11C 0.9800 .
C12 C13 1.382(4) .
C12 H12 0.9500 .
C13 C14 1.382(4) .
C13 H13 0.9500 .
C14 C15 1.389(3) .
C14 H14 0.9500 .
C15 C17 1.526(3) .
C16 C17 1.538(3) .
C16 H16A 0.9800 .
C16 H16B 0.9800 .
C16 H16C 0.9800 .
C17 C18 1.526(3) .
C17 H17 1.0000 .
C18 H18A 0.9800 .
C18 H18B 0.9800 .
C18 H18C 0.9800 .
C19 C20 1.518(3) .
C19 H19A 0.9800 .
C19 H19B 0.9800 .
C19 H19C 0.9800 .
C20 N1 1.318(3) .
C20 C21 1.417(3) .
C21 C22 1.413(3) .
C21 Na1 2.755(2) 2_666
C21 H21 0.9500 .
C22 N2 1.320(3) .
C22 C23 1.518(3) .
C23 H23A 0.9800 .
C23 H23B 0.9800 .
C23 H23C 0.9800 .
C24 C32 1.403(3) .
C24 C25 1.409(3) .
C24 N2 1.440(3) .
C25 C29 1.392(3) .
C25 C27 1.521(3) .
C26 C27 1.533(3) .
C26 H26A 0.9800 .
C26 H26B 0.9800 .
C26 H26C 0.9800 .
C27 C28 1.529(3) .
C27 H27 1.0000 .
C28 H28A 0.9800 .
C28 H28B 0.9800 .
C28 H28C 0.9800 .
C29 C30 1.383(3) .
C29 H29 0.9500 .
C30 C31 1.373(4) .
C30 H30 0.9500 .
C31 C32 1.397(3) .
C31 H31 0.9500 .
C32 C34 1.526(3) .
C33 C34 1.534(4) .
C33 H33A 0.9800 .
C33 H33B 0.9800 .
C33 H33C 0.9800 .
C34 C35 1.524(4) .
C34 H34 1.0000 .
C35 H35A 0.9800 .
C35 H35B 0.9800 .
C35 H35C 0.9800 .
C36 C37 1.483(4) .
C36 H36A 0.9800 .
C36 H36B 0.9800 .
C36 H36C 0.9800 .
C37 O2 1.418(3) .
C37 H37A 0.9900 .
C37 H37B 0.9900 .
C38 O2 1.428(3) .
C38 C39 1.478(5) .
C38 H38A 0.9900 .
C38 H38B 0.9900 .
C39 H39A 0.9800 .
C39 H39B 0.9800 .
C39 H39C 0.9800 .
N1 Re1 2.1655(17) .
N2 Re1 2.1489(18) .
O1 Na1 2.2536(18) .
O1 Na1 2.3477(18) 2_666
O2 Na1 2.3251(19) .
Na1 O1 2.3476(18) 2_666
Na1 C21 2.755(2) 2_666
Na1 C1 2.875(2) 2_666
Na1 Na1 3.5230(18) 2_666
